data_7716517
loop_
_publ_author_name
'Besleaga, Iuliana'
'Raptov&#xe1;, Ren&#xe1;ta'
'Stoica, Alexandru-Constantin'
'Milunovic, Miljan N. M.'
'Zalibera, Michal'
'Bai, Ruoli'
'Igaz, N&#xf3;ra'
'Reynisson, J&#xf3;hannes'
'Kiricsi, M&#xf3;nika'
'Enyedy, &#xc9;va A'
'Rapta, Peter'
'Hamel, Ernest'
'Arion, Vladimir B.'

_publ_section_title
;
 Are the metal identity and stoichiometry of metal complexes important for
 colchicine site binding and inhibition of tubulin polymerization?
;
_journal_issue 29
_journal_name_full 'Dalton transactions (Cambridge, England : 2003)'
_journal_page_first 12349
_journal_page_last 12369
_journal_paper_doi 10.1039/d4dt01469c
_journal_volume 53
_journal_year 2024
_chemical_formula_moiety 'C20 H25 Cl N5 O2 Pd S, (H2 O)'
_chemical_formula_sum 'C20 H25 Cl2 N5 O2 Pd S'
_chemical_formula_weight 576.81
_space_group_crystal_system monoclinic
_space_group_IT_number 15
_space_group_name_Hall '-I 2yc'
_space_group_name_H-M_alt 'I 1 2/c 1'
_atom_sites_solution_hydrogens geom
_atom_sites_solution_primary direct
_audit_creation_method
;FinalCif V137 by Daniel Kratzert, Freiburg 2024, 
https://dkratzert.de/finalcif.html
;
_audit_update_record
;
2024-06-24 deposited with the CCDC.	2024-07-02 downloaded from the CCDC.
;
_cell_angle_alpha 90
_cell_angle_beta 102.430(5)
_cell_angle_gamma 90
_cell_formula_units_Z 8
_cell_length_a 13.9557(12)
_cell_length_b 15.1993(13)
_cell_length_c 24.0558(18)
_cell_measurement_reflns_used 34491
_cell_measurement_temperature 100(2)
_cell_measurement_theta_max 25.13
_cell_measurement_theta_min 2.00
_cell_volume 4983.0(7)
_computing_cell_refinement
;
X-Area Recipe 1.37.0.0 (STOE, 2021)
;
_computing_data_collection
;
X-Area Pilatus3_SV 1.31.186.0 (STOE, 2022)
;
_computing_data_reduction ' X-Area Integrate 2.5.3.0 (STOE, 2021) X-Area LANA 2.7.5.0 (STOE, 2022)'
_computing_publication_material
;
STOE & Cie GmbH, X-Area, software package for collecting single-crystal or
multi-domain crystal data on STOE area-detector diffractometers, for image 
processing, for the correction and scaling of reflection intensities and 
for outlier rejection, version 2.1, Darmstadt 2022
;
_computing_structure_refinement 'SHELXL-2019/2 (Sheldrick, 2019)'
_computing_structure_solution 'SHELXS (G. Sheldrick)'
_diffrn_ambient_temperature 100(2)
_diffrn_measured_fraction_theta_full 0.988
_diffrn_measured_fraction_theta_max 0.988
_diffrn_measurement_device_type 'STOE STADIVARI'
_diffrn_measurement_method 'rotation method, \w scans'
_diffrn_radiation_type MoK\a
_diffrn_radiation_wavelength 0.71073
_diffrn_reflns_av_R_equivalents 0.1163
_diffrn_reflns_av_unetI/netI 0.1109
_diffrn_reflns_Laue_measured_fraction_full 0.988
_diffrn_reflns_Laue_measured_fraction_max 0.988
_diffrn_reflns_limit_h_max 15
_diffrn_reflns_limit_h_min -15
_diffrn_reflns_limit_k_max 15
_diffrn_reflns_limit_k_min -16
_diffrn_reflns_limit_l_max 26
_diffrn_reflns_limit_l_min -26
_diffrn_reflns_number 54996
_diffrn_reflns_point_group_measured_fraction_full 0.988
_diffrn_reflns_point_group_measured_fraction_max 0.988
_diffrn_reflns_theta_full 22.985
_diffrn_reflns_theta_max 22.985
_diffrn_reflns_theta_min 2.680
_exptl_absorpt_coefficient_mu 1.069
_exptl_absorpt_correction_T_max 0.9933
_exptl_absorpt_correction_T_min 0.6452
_exptl_absorpt_correction_type multi-scan
_exptl_absorpt_process_details SADABS
_exptl_crystal_colour red
_exptl_crystal_density_diffrn 1.538
_exptl_crystal_description plate
_exptl_crystal_F_000 2336
_exptl_crystal_size_max 0.127
_exptl_crystal_size_mid 0.078
_exptl_crystal_size_min 0.020
_refine_diff_density_max 0.778
_refine_diff_density_min -0.740
_refine_diff_density_rms 0.095
_refine_ls_extinction_method none
_refine_ls_goodness_of_fit_ref 0.854
_refine_ls_hydrogen_treatment constr
_refine_ls_matrix_type full
_refine_ls_number_parameters 286
_refine_ls_number_reflns 3428
_refine_ls_number_restraints 239
_refine_ls_restrained_S_all 0.827
_refine_ls_R_factor_all 0.0694
_refine_ls_R_factor_gt 0.0369
_refine_ls_shift/su_max 0.002
_refine_ls_shift/su_mean 0.000
_refine_ls_structure_factor_coef Fsqd
_refine_ls_weighting_details 'w=1/[\s^2^(Fo^2^)+(0.0303P)^2^] where P=(Fo^2^+2Fc^2^)/3'
_refine_ls_weighting_scheme calc
_refine_ls_wR_factor_gt 0.0661
_refine_ls_wR_factor_ref 0.0687
_reflns_Friedel_coverage 0.000
_reflns_number_gt 1950
_reflns_number_total 3428
_reflns_threshold_expression 'I > 2\s(I)'
_cod_data_source_file d4dt01469c2.cif
_cod_data_source_block iube520_sq
_cod_depositor_comments 'Adding full bibliography for 7716513--7716520.cif.'
_cod_database_code 7716517
_shelxl_version_number 2014-3
_shelx_shelxl_version_number 2019/3
_shelx_space_group_comment
;
The symmetry employed for this shelxl refinement is uniquely defined
by the following loop, which should always be used as a source of
symmetry information in preference to the above space-group names.
They are only intended as comments.
;
_shelx_estimated_absorpt_t_min 0.876
_shelx_estimated_absorpt_t_max 0.979

loop_
_space_group_symop_operation_xyz
'x, y, z'
'-x, y, -z+1/2'
'x+1/2, y+1/2, z+1/2'
'-x+1/2, y+1/2, -z+1'
'-x, -y, -z'
'x, -y, z-1/2'
'-x+1/2, -y+1/2, -z+1/2'
'x+1/2, -y+1/2, z'

loop_
_atom_site_label
_atom_site_type_symbol
_atom_site_fract_x
_atom_site_fract_y
_atom_site_fract_z
_atom_site_U_iso_or_equiv
_atom_site_adp_type
_atom_site_occupancy
_atom_site_site_symmetry_order
_atom_site_calc_flag
_atom_site_refinement_flags_posn
_atom_site_refinement_flags_adp
_atom_site_refinement_flags_occupancy
_atom_site_disorder_assembly
_atom_site_disorder_group
Pd Pd 1.36915(3) -0.11409(3) 0.73294(2) 0.01913(15) Uani 1 1 d . . . . .
Cl1 Cl 1.36767(12) 0.03821(8) 0.73821(5) 0.0338(4) Uani 1 1 d . . . . .
Cl2 Cl 1.32601(10) -0.10706(9) 0.97046(4) 0.0266(4) Uani 1 1 d . . . . .
S1 S 1.34326(10) -0.11782(9) 0.82095(5) 0.0198(4) Uani 1 1 d . . . . .
O1 O 1.5897(3) 0.1942(2) 0.61079(14) 0.0374(11) Uani 1 1 d . . . . .
O2 O 1.3688(3) -0.5866(2) 0.98867(15) 0.0327(11) Uani 1 1 d . . . . .
H2 H 1.316939 -0.594270 1.000415 0.049 Uiso 1 1 calc R U . . .
N1 N 1.3872(3) -0.1460(3) 0.64992(16) 0.0183(12) Uani 1 1 d . . . . .
N2 N 1.3770(3) -0.2423(2) 0.74015(16) 0.0105(11) Uani 1 1 d . . . . .
N3 N 1.3728(3) -0.2883(3) 0.78948(15) 0.0159(11) Uani 1 1 d . . . . .
N4 N 1.3513(3) -0.2605(3) 0.88163(15) 0.0141(12) Uani 1 1 d . . . . .
H4 H 1.339688 -0.218675 0.904591 0.017 Uiso 1 1 calc R U . . .
N5 N 1.4610(3) 0.0531(3) 0.62578(15) 0.0243(12) Uani 1 1 d . . . . .
H5 H 1.492376 0.033615 0.665218 0.029 Uiso 1 1 calc R U . . .
C1 C 1.3885(4) -0.0971(3) 0.60282(19) 0.0164(13) Uani 1 1 d . . . . .
C2 C 1.4000(4) -0.1366(3) 0.55217(19) 0.0222(15) Uani 1 1 d . . . . .
H2A H 1.401208 -0.101018 0.519855 0.027 Uiso 1 1 calc R U . . .
C3 C 1.4095(4) -0.2255(4) 0.5487(2) 0.0258(15) Uani 1 1 d . . . . .
H3 H 1.417304 -0.252317 0.514238 0.031 Uiso 1 1 calc R U . . .
C4 C 1.4077(4) -0.2759(3) 0.59633(19) 0.0186(14) Uani 1 1 d . . . . .
H4A H 1.414506 -0.338073 0.595330 0.022 Uiso 1 1 calc R U . . .
C5 C 1.3958(4) -0.2343(4) 0.6452(2) 0.0154(14) Uani 1 1 d . . . . .
C6 C 1.3912(4) -0.2853(3) 0.69675(18) 0.0141(14) Uani 1 1 d . . . . .
H6 H 1.398497 -0.347447 0.697773 0.017 Uiso 1 1 calc R U . . .
C7 C 1.3577(4) -0.2326(3) 0.8299(2) 0.0152(14) Uani 1 1 d . . . . .
C8 C 1.3715(4) -0.0016(3) 0.6049(2) 0.0209(14) Uani 1 1 d . . . . .
H8A H 1.324878 0.009219 0.629919 0.025 Uiso 1 1 calc R U . . .
H8B H 1.339789 0.018636 0.566230 0.025 Uiso 1 1 calc R U . . .
C9 C 1.5346(4) 0.0439(3) 0.58896(18) 0.0204(14) Uani 1 1 d . . . . .
H9A H 1.503234 0.058445 0.549072 0.024 Uiso 1 1 calc R U . . .
H9B H 1.557960 -0.017718 0.590052 0.024 Uiso 1 1 calc R U . . .
C10 C 1.6200(4) 0.1044(4) 0.60958(19) 0.0299(14) Uani 1 1 d . . . . .
H10A H 1.654238 0.086421 0.648328 0.036 Uiso 1 1 calc R U . . .
H10B H 1.666963 0.099038 0.584236 0.036 Uiso 1 1 calc R U . . .
C11 C 1.5228(4) 0.2037(4) 0.6481(2) 0.0353(16) Uani 1 1 d . . . . .
H11A H 1.503512 0.266267 0.649374 0.042 Uiso 1 1 calc R U . . .
H11B H 1.555512 0.185597 0.687079 0.042 Uiso 1 1 calc R U . . .
C12 C 1.4331(5) 0.1485(3) 0.6278(2) 0.0328(16) Uani 1 1 d . . . . .
H12A H 1.398981 0.168062 0.589397 0.039 Uiso 1 1 calc R U . . .
H12B H 1.387578 0.155843 0.653852 0.039 Uiso 1 1 calc R U . . .
C13 C 1.3600(4) -0.3457(3) 0.9059(2) 0.0156(14) Uani 1 1 d . . . . .
C14 C 1.3653(4) -0.4241(3) 0.8763(2) 0.0217(15) Uani 1 1 d . . . . .
H14 H 1.366720 -0.422595 0.837004 0.026 Uiso 1 1 calc R U . . .
C15 C 1.3684(4) -0.5043(3) 0.9046(2) 0.0199(14) Uani 1 1 d . . . . .
C16 C 1.3657(4) -0.5059(3) 0.9625(2) 0.0212(14) Uani 1 1 d . . . . .
C17 C 1.3644(4) -0.4292(4) 0.9929(2) 0.0205(14) Uani 1 1 d . . . . .
C18 C 1.3604(4) -0.3486(3) 0.96448(19) 0.0198(15) Uani 1 1 d . . . . .
H18 H 1.357963 -0.295425 0.984852 0.024 Uiso 1 1 calc R U . . .
C19 C 1.3685(4) -0.5896(3) 0.8725(2) 0.0351(17) Uani 1 1 d . . . . .
H19A H 1.423308 -0.626417 0.891790 0.053 Uiso 1 1 calc R U . . .
H19B H 1.375802 -0.577089 0.833609 0.053 Uiso 1 1 calc R U . . .
H19C H 1.306556 -0.620721 0.871078 0.053 Uiso 1 1 calc R U . . .
C20 C 1.3668(4) -0.4319(3) 1.05592(18) 0.0298(16) Uani 1 1 d . . . . .
H20A H 1.309787 -0.464581 1.062542 0.045 Uiso 1 1 calc R U . . .
H20B H 1.365200 -0.371763 1.070354 0.045 Uiso 1 1 calc R U . . .
H20C H 1.427123 -0.461148 1.075770 0.045 Uiso 1 1 calc R U . . .

loop_
_atom_site_aniso_label
_atom_site_aniso_U_11
_atom_site_aniso_U_22
_atom_site_aniso_U_33
_atom_site_aniso_U_23
_atom_site_aniso_U_13
_atom_site_aniso_U_12
Pd 0.0327(3) 0.0130(3) 0.0130(2) -0.0007(2) 0.00782(19) -0.0018(3)
Cl1 0.0652(12) 0.0163(8) 0.0240(7) -0.0003(7) 0.0189(8) -0.0039(9)
Cl2 0.0372(11) 0.0242(9) 0.0209(7) -0.0074(7) 0.0118(7) -0.0026(8)
S1 0.0322(10) 0.0144(8) 0.0142(6) -0.0013(7) 0.0082(7) -0.0007(9)
O1 0.053(3) 0.021(2) 0.041(2) 0.0102(19) 0.016(2) -0.003(2)
O2 0.041(3) 0.019(2) 0.045(2) 0.0164(18) 0.024(2) 0.008(2)
N1 0.021(3) 0.016(3) 0.019(2) 0.0004(18) 0.005(2) 0.002(2)
N2 0.012(3) 0.013(3) 0.008(2) 0.0009(18) 0.004(2) 0.002(2)
N3 0.021(3) 0.012(3) 0.015(2) 0.0010(19) 0.004(2) -0.002(2)
N4 0.024(3) 0.009(3) 0.012(2) 0.0002(18) 0.010(2) 0.003(2)
N5 0.040(4) 0.021(3) 0.014(2) 0.006(2) 0.011(2) 0.002(2)
C1 0.015(4) 0.018(3) 0.016(3) 0.006(2) 0.003(2) 0.000(3)
C2 0.024(4) 0.029(3) 0.015(3) 0.001(2) 0.008(3) -0.003(3)
C3 0.032(4) 0.028(3) 0.018(3) -0.006(3) 0.006(3) -0.009(3)
C4 0.022(4) 0.014(3) 0.020(3) -0.007(2) 0.004(3) -0.006(3)
C5 0.011(4) 0.022(3) 0.011(2) 0.001(2) -0.001(3) -0.001(3)
C6 0.018(4) 0.010(3) 0.016(3) -0.001(2) 0.006(3) -0.001(3)
C7 0.016(4) 0.013(3) 0.017(3) 0.002(2) 0.004(3) -0.002(3)
C8 0.025(4) 0.022(3) 0.016(3) 0.004(2) 0.005(3) 0.004(3)
C9 0.026(4) 0.021(3) 0.016(3) 0.004(2) 0.009(3) 0.004(3)
C10 0.042(4) 0.027(4) 0.023(3) 0.007(3) 0.012(3) 0.002(3)
C11 0.048(5) 0.025(4) 0.034(4) 0.007(3) 0.013(3) -0.002(3)
C12 0.049(5) 0.024(3) 0.031(3) 0.009(3) 0.020(3) 0.007(3)
C13 0.014(4) 0.014(3) 0.021(3) 0.002(2) 0.008(3) -0.001(3)
C14 0.030(4) 0.014(3) 0.024(3) 0.001(2) 0.012(3) 0.003(3)
C15 0.020(4) 0.015(3) 0.027(3) 0.002(2) 0.010(3) 0.007(3)
C16 0.024(4) 0.014(3) 0.028(3) 0.011(2) 0.012(3) 0.006(3)
C17 0.018(4) 0.025(3) 0.020(3) 0.006(2) 0.007(3) 0.009(3)
C18 0.025(4) 0.018(3) 0.018(3) -0.002(2) 0.007(3) -0.001(3)
C19 0.050(5) 0.016(4) 0.047(3) -0.001(3) 0.026(3) 0.013(3)
C20 0.033(4) 0.032(4) 0.026(3) 0.008(3) 0.007(3) -0.001(3)

loop_
_atom_type_symbol
_atom_type_description
_atom_type_scat_dispersion_real
_atom_type_scat_dispersion_imag
_atom_type_scat_source
C C 0.0033 0.0016 'International Tables Vol C Tables 4.2.6.8 and 6.1.1.4'
H H 0.0000 0.0000 'International Tables Vol C Tables 4.2.6.8 and 6.1.1.4'
Cl Cl 0.1484 0.1585 'International Tables Vol C Tables 4.2.6.8 and 6.1.1.4'
N N 0.0061 0.0033 'International Tables Vol C Tables 4.2.6.8 and 6.1.1.4'
O O 0.0106 0.0060 'International Tables Vol C Tables 4.2.6.8 and 6.1.1.4'
Pd Pd -0.9988 1.0072 'International Tables Vol C Tables 4.2.6.8 and 6.1.1.4'
S S 0.1246 0.1234 'International Tables Vol C Tables 4.2.6.8 and 6.1.1.4'

loop_
_geom_angle_atom_site_label_1
_geom_angle_atom_site_label_2
_geom_angle_atom_site_label_3
_geom_angle
_geom_angle_site_symmetry_1
_geom_angle_site_symmetry_3
_geom_angle_publ_flag
N2 Pd N1 80.82(16) . . ?
N2 Pd S1 84.70(12) . . ?
N1 Pd S1 165.17(12) . . ?
N2 Pd Cl1 171.92(11) . . ?
N1 Pd Cl1 106.48(12) . . ?
S1 Pd Cl1 88.18(5) . . ?
C7 S1 Pd 95.95(17) . . ?
C10 O1 C11 110.2(4) . . ?
C16 O2 H2 109.5 . . ?
C5 N1 C1 117.1(4) . . ?
C5 N1 Pd 109.6(3) . . ?
C1 N1 Pd 133.3(3) . . ?
C6 N2 N3 118.7(4) . . ?
C6 N2 Pd 116.8(3) . . ?
N3 N2 Pd 124.4(3) . . ?
C7 N3 N2 110.1(4) . . ?
C7 N4 C13 131.2(4) . . ?
C7 N4 H4 114.4 . . ?
C13 N4 H4 114.4 . . ?
C8 N5 C9 112.3(4) . . ?
C8 N5 C12 110.1(4) . . ?
C9 N5 C12 108.9(4) . . ?
C8 N5 H5 108.5 . . ?
C9 N5 H5 108.5 . . ?
C12 N5 H5 108.5 . . ?
N1 C1 C2 121.1(5) . . ?
N1 C1 C8 118.6(4) . . ?
C2 C1 C8 120.2(4) . . ?
C3 C2 C1 120.7(5) . . ?
C3 C2 H2A 119.6 . . ?
C1 C2 H2A 119.6 . . ?
C2 C3 C4 118.6(5) . . ?
C2 C3 H3 120.7 . . ?
C4 C3 H3 120.7 . . ?
C5 C4 C3 118.7(5) . . ?
C5 C4 H4A 120.6 . . ?
C3 C4 H4A 120.6 . . ?
N1 C5 C4 123.8(5) . . ?
N1 C5 C6 115.5(4) . . ?
C4 C5 C6 120.8(5) . . ?
N2 C6 C5 117.3(5) . . ?
N2 C6 H6 121.4 . . ?
C5 C6 H6 121.4 . . ?
N4 C7 N3 121.8(5) . . ?
N4 C7 S1 113.5(4) . . ?
N3 C7 S1 124.6(4) . . ?
C1 C8 N5 115.5(4) . . ?
C1 C8 H8A 108.4 . . ?
N5 C8 H8A 108.4 . . ?
C1 C8 H8B 108.4 . . ?
N5 C8 H8B 108.4 . . ?
H8A C8 H8B 107.5 . . ?
N5 C9 C10 110.1(4) . . ?
N5 C9 H9A 109.6 . . ?
C10 C9 H9A 109.6 . . ?
N5 C9 H9B 109.6 . . ?
C10 C9 H9B 109.6 . . ?
H9A C9 H9B 108.2 . . ?
O1 C10 C9 111.9(4) . . ?
O1 C10 H10A 109.2 . . ?
C9 C10 H10A 109.2 . . ?
O1 C10 H10B 109.2 . . ?
C9 C10 H10B 109.2 . . ?
H10A C10 H10B 107.9 . . ?
O1 C11 C12 110.5(4) . . ?
O1 C11 H11A 109.6 . . ?
C12 C11 H11A 109.6 . . ?
O1 C11 H11B 109.6 . . ?
C12 C11 H11B 109.6 . . ?
H11A C11 H11B 108.1 . . ?
C11 C12 N5 110.3(5) . . ?
C11 C12 H12A 109.6 . . ?
N5 C12 H12A 109.6 . . ?
C11 C12 H12B 109.6 . . ?
N5 C12 H12B 109.6 . . ?
H12A C12 H12B 108.1 . . ?
C14 C13 C18 119.5(5) . . ?
C14 C13 N4 125.3(4) . . ?
C18 C13 N4 115.1(4) . . ?
C15 C14 C13 119.8(4) . . ?
C15 C14 H14 120.1 . . ?
C13 C14 H14 120.1 . . ?
C14 C15 C16 119.7(5) . . ?
C14 C15 C19 120.3(4) . . ?
C16 C15 C19 119.9(5) . . ?
O2 C16 C17 121.0(4) . . ?
O2 C16 C15 117.7(5) . . ?
C17 C16 C15 121.2(5) . . ?
C16 C17 C18 119.1(4) . . ?
C16 C17 C20 120.6(5) . . ?
C18 C17 C20 120.3(5) . . ?
C17 C18 C13 120.5(5) . . ?
C17 C18 H18 119.7 . . ?
C13 C18 H18 119.7 . . ?
C15 C19 H19A 109.5 . . ?
C15 C19 H19B 109.5 . . ?
H19A C19 H19B 109.5 . . ?
C15 C19 H19C 109.5 . . ?
H19A C19 H19C 109.5 . . ?
H19B C19 H19C 109.5 . . ?
C17 C20 H20A 109.5 . . ?
C17 C20 H20B 109.5 . . ?
H20A C20 H20B 109.5 . . ?
C17 C20 H20C 109.5 . . ?
H20A C20 H20C 109.5 . . ?
H20B C20 H20C 109.5 . . ?

loop_
_geom_bond_atom_site_label_1
_geom_bond_atom_site_label_2
_geom_bond_distance
_geom_bond_site_symmetry_2
_geom_bond_publ_flag
Pd N2 1.957(4) . ?
Pd N1 2.122(4) . ?
Pd S1 2.2238(12) . ?
Pd Cl1 2.3186(14) . ?
S1 C7 1.764(5) . ?
O1 C10 1.430(6) . ?
O1 C11 1.434(6) . ?
O2 C16 1.374(5) . ?
O2 H2 0.8400 . ?
N1 C5 1.355(6) . ?
N1 C1 1.358(5) . ?
N2 C6 1.283(5) . ?
N2 N3 1.390(4) . ?
N3 C7 1.340(5) . ?
N4 C7 1.336(5) . ?
N4 C13 1.414(5) . ?
N4 H4 0.8800 . ?
N5 C8 1.494(6) . ?
N5 C9 1.500(5) . ?
N5 C12 1.505(6) . ?
N5 H5 1.0000 . ?
C1 C2 1.398(6) . ?
C1 C8 1.474(6) . ?
C2 C3 1.362(6) . ?
C2 H2A 0.9500 . ?
C3 C4 1.384(6) . ?
C3 H3 0.9500 . ?
C4 C5 1.377(6) . ?
C4 H4A 0.9500 . ?
C5 C6 1.475(6) . ?
C6 H6 0.9500 . ?
C8 H8A 0.9900 . ?
C8 H8B 0.9900 . ?
C9 C10 1.503(6) . ?
C9 H9A 0.9900 . ?
C9 H9B 0.9900 . ?
C10 H10A 0.9900 . ?
C10 H10B 0.9900 . ?
C11 C12 1.499(7) . ?
C11 H11A 0.9900 . ?
C11 H11B 0.9900 . ?
C12 H12A 0.9900 . ?
C12 H12B 0.9900 . ?
C13 C14 1.399(6) . ?
C13 C18 1.408(6) . ?
C14 C15 1.393(6) . ?
C14 H14 0.9500 . ?
C15 C16 1.403(6) . ?
C15 C19 1.510(6) . ?
C16 C17 1.377(6) . ?
C17 C18 1.398(6) . ?
C17 C20 1.510(6) . ?
C18 H18 0.9500 . ?
C19 H19A 0.9800 . ?
C19 H19B 0.9800 . ?
C19 H19C 0.9800 . ?
C20 H20A 0.9800 . ?
C20 H20B 0.9800 . ?
C20 H20C 0.9800 . ?

loop_
_geom_hbond_atom_site_label_D
_geom_hbond_atom_site_label_H
_geom_hbond_atom_site_label_A
_geom_hbond_distance_DH
_geom_hbond_distance_HA
_geom_hbond_distance_DA
_geom_hbond_angle_DHA
_geom_hbond_site_symmetry_A
_geom_hbond_publ_flag
O2 H2 Cl2 0.84 2.26 3.099(4) 176.5 4_746 yes
N4 H4 Cl2 0.88 2.36 3.234(4) 174.1 . yes
N5 H5 Cl1 1.00 2.73 3.253(4) 113.2 . yes
N5 H5 Cl1 1.00 2.70 3.620(4) 153.9 2_856 yes
C8 H8A Cl1 0.99 2.58 3.274(5) 126.9 . yes
C8 H8B Cl2 0.99 2.64 3.565(5) 156.0 6 yes
C9 H9B Cl2 0.99 2.76 3.506(5) 132.8 2_856 yes
C9 H9B S1 0.99 2.74 3.472(5) 130.7 2_856 yes
C9 H9A Cl2 0.99 2.87 3.734(5) 146.6 6 yes
C10 H10A Cl1 0.99 2.91 3.765(5) 145.8 2_856 yes
C11 H11B Cl1 0.99 2.93 3.788(5) 145.9 2_856 yes
C12 H12B Cl1 0.99 2.76 3.426(5) 124.8 . yes
C12 H12A Cl2 0.99 2.97 3.811(5) 143.3 6 yes
C14 H14 N3 0.95 2.35 2.954(6) 121.0 . yes
C18 H18 Cl2 0.95 2.91 3.710(5) 143.0 . yes

loop_
_geom_torsion_atom_site_label_1
_geom_torsion_atom_site_label_2
_geom_torsion_atom_site_label_3
_geom_torsion_atom_site_label_4
_geom_torsion
_geom_torsion_site_symmetry_1
_geom_torsion_site_symmetry_2
_geom_torsion_site_symmetry_3
_geom_torsion_site_symmetry_4
_geom_torsion_publ_flag
C6 N2 N3 C7 179.9(5) . . . . ?
Pd N2 N3 C7 3.1(5) . . . . ?
C5 N1 C1 C2 -1.1(7) . . . . ?
Pd N1 C1 C2 -178.6(4) . . . . ?
C5 N1 C1 C8 175.2(4) . . . . ?
Pd N1 C1 C8 -2.3(7) . . . . ?
N1 C1 C2 C3 0.5(8) . . . . ?
C8 C1 C2 C3 -175.8(5) . . . . ?
C1 C2 C3 C4 -0.1(8) . . . . ?
C2 C3 C4 C5 0.3(8) . . . . ?
C1 N1 C5 C4 1.5(8) . . . . ?
Pd N1 C5 C4 179.5(4) . . . . ?
C1 N1 C5 C6 -178.3(4) . . . . ?
Pd N1 C5 C6 -0.3(5) . . . . ?
C3 C4 C5 N1 -1.1(8) . . . . ?
C3 C4 C5 C6 178.7(5) . . . . ?
N3 N2 C6 C5 -179.7(4) . . . . ?
Pd N2 C6 C5 -2.6(6) . . . . ?
N1 C5 C6 N2 1.9(7) . . . . ?
C4 C5 C6 N2 -177.9(5) . . . . ?
C13 N4 C7 N3 1.6(8) . . . . ?
C13 N4 C7 S1 -178.9(4) . . . . ?
N2 N3 C7 N4 -179.6(4) . . . . ?
N2 N3 C7 S1 1.0(6) . . . . ?
Pd S1 C7 N4 177.0(3) . . . . ?
Pd S1 C7 N3 -3.6(5) . . . . ?
N1 C1 C8 N5 88.4(5) . . . . ?
C2 C1 C8 N5 -95.1(5) . . . . ?
C9 N5 C8 C1 60.5(5) . . . . ?
C12 N5 C8 C1 -178.0(4) . . . . ?
C8 N5 C9 C10 176.4(4) . . . . ?
C12 N5 C9 C10 54.3(5) . . . . ?
C11 O1 C10 C9 59.9(5) . . . . ?
N5 C9 C10 O1 -57.2(5) . . . . ?
C10 O1 C11 C12 -60.6(5) . . . . ?
O1 C11 C12 N5 59.4(5) . . . . ?
C8 N5 C12 C11 -179.4(4) . . . . ?
C9 N5 C12 C11 -55.9(5) . . . . ?
C7 N4 C13 C14 -9.0(8) . . . . ?
C7 N4 C13 C18 172.8(5) . . . . ?
C18 C13 C14 C15 1.6(8) . . . . ?
N4 C13 C14 C15 -176.6(5) . . . . ?
C13 C14 C15 C16 0.4(8) . . . . ?
C13 C14 C15 C19 176.6(5) . . . . ?
C14 C15 C16 O2 179.9(5) . . . . ?
C19 C15 C16 O2 3.7(8) . . . . ?
C14 C15 C16 C17 -3.0(8) . . . . ?
C19 C15 C16 C17 -179.2(5) . . . . ?
O2 C16 C17 C18 -179.5(5) . . . . ?
C15 C16 C17 C18 3.5(8) . . . . ?
O2 C16 C17 C20 0.3(8) . . . . ?
C15 C16 C17 C20 -176.7(5) . . . . ?
C16 C17 C18 C13 -1.4(8) . . . . ?
C20 C17 C18 C13 178.8(5) . . . . ?
C14 C13 C18 C17 -1.1(8) . . . . ?
N4 C13 C18 C17 177.2(5) . . . . ?
